data_1551671
loop_
_publ_author_name
'FU, Wei-Wei'
'LI, Ya-Qian'
'XIE, Zhi-Ping'
'YU, Jiang-Xi'
'NIE, Xue'

_publ_section_title
;
 Crystal Structure of
 2,2,4-Trimethyl-2,3-dihydro-1H-1,5-benzodiazepin-5-ium hydrogen oxalate
;
_journal_issue 0
_journal_name_full 'X-ray Structure Analysis Online'
_journal_page_first 43
_journal_paper_doi 10.2116/xraystruct.30.43
_journal_volume 30
_journal_year 2014
_chemical_formula_sum 'C14 H19 N2 O4.5'
_chemical_formula_weight 287.30
_space_group_IT_number 2
_space_group_name_Hall '-P 1'
_space_group_name_H-M_alt 'P -1'
_symmetry_cell_setting triclinic
_symmetry_space_group_name_Hall '-P 1'
_symmetry_space_group_name_H-M 'P -1'
_atom_sites_solution_hydrogens geom
_atom_sites_solution_primary direct
_atom_sites_solution_secondary difmap
_audit_creation_method SHELXL-97
_cell_angle_alpha 74.7700(10)
_cell_angle_beta 86.4570(10)
_cell_angle_gamma 70.1760(10)
_cell_formula_units_Z 4
_cell_length_a 9.2402(6)
_cell_length_b 10.0287(7)
_cell_length_c 17.7145(12)
_cell_measurement_reflns_used 4901
_cell_measurement_temperature 296(2)
_cell_measurement_theta_max 30.55
_cell_measurement_theta_min 2.25
_cell_volume 1489.36(17)
_computing_cell_refinement 'Bruker SAINT'
_computing_data_collection 'Bruker APEX2'
_computing_data_reduction 'Bruker SAINT'
_computing_molecular_graphics 'Bruker SHELXTL'
_computing_publication_material 'Bruker SHELXTL'
_computing_structure_refinement 'SHELXL-97 (Sheldrick, 2008)'
_computing_structure_solution 'SHELXS-97 (Sheldrick, 2008)'
_diffrn_ambient_temperature 296(2)
_diffrn_measured_fraction_theta_full 0.990
_diffrn_measured_fraction_theta_max 0.990
_diffrn_measurement_device_type 'Bruker APEX-II CCD'
_diffrn_measurement_method '\f and \w scans'
_diffrn_radiation_monochromator graphite
_diffrn_radiation_source 'fine-focus sealed tube'
_diffrn_radiation_type MoK\a
_diffrn_radiation_wavelength 0.71073
_diffrn_reflns_av_R_equivalents 0.0187
_diffrn_reflns_av_sigmaI/netI 0.0280
_diffrn_reflns_limit_h_max 10
_diffrn_reflns_limit_h_min -10
_diffrn_reflns_limit_k_max 11
_diffrn_reflns_limit_k_min -11
_diffrn_reflns_limit_l_max 11
_diffrn_reflns_limit_l_min -21
_diffrn_reflns_number 7555
_diffrn_reflns_theta_full 25.00
_diffrn_reflns_theta_max 25.00
_diffrn_reflns_theta_min 2.25
_exptl_absorpt_coefficient_mu 0.096
_exptl_absorpt_correction_T_max 0.9848
_exptl_absorpt_correction_T_min 0.9820
_exptl_absorpt_correction_type multi-scan
_exptl_absorpt_process_details SADABS
_exptl_crystal_density_diffrn 1.277
_exptl_crystal_density_meas 0
_exptl_crystal_density_method 'not measured'
_exptl_crystal_F_000 608
_exptl_crystal_size_max 0.19
_exptl_crystal_size_mid 0.17
_exptl_crystal_size_min 0.16
_refine_diff_density_max 0.726
_refine_diff_density_min -0.309
_refine_diff_density_rms 0.047
_refine_ls_extinction_coef 0.077(6)
_refine_ls_extinction_expression Fc^*^=kFc[1+0.001xFc^2^\l^3^/sin(2\q)]^-1/4^
_refine_ls_extinction_method SHELXL
_refine_ls_goodness_of_fit_ref 1.033
_refine_ls_hydrogen_treatment mixed
_refine_ls_matrix_type full
_refine_ls_number_parameters 384
_refine_ls_number_reflns 5179
_refine_ls_number_restraints 1
_refine_ls_restrained_S_all 1.033
_refine_ls_R_factor_all 0.0563
_refine_ls_R_factor_gt 0.0502
_refine_ls_shift/su_max 0.000
_refine_ls_shift/su_mean 0.000
_refine_ls_structure_factor_coef Fsqd
_refine_ls_weighting_details 'calc w=1/[\s^2^(Fo^2^)+(0.0905P)^2^+0.4476P] where P=(Fo^2^+2Fc^2^)/3'
_refine_ls_weighting_scheme calc
_refine_ls_wR_factor_gt 0.1467
_refine_ls_wR_factor_ref 0.1522
_reflns_number_gt 4517
_reflns_number_total 5179
_reflns_threshold_expression >2sigma(I)
_cod_data_source_file 30_43_1.txt
_cod_data_source_block a
_cod_depositor_comments
;
The following automatic conversions were performed:

'_exptl_absorpt_correction_type' value 'Multi-scan' changed to
'multi-scan' according to
/home/andrius/struct/COD-crude-data/automatic-downloads/current/J-STAGE/lib/dictionaries/cif_core.dic
dictionary named 'cif_core.dic' version 2.4.2 from 2011-04-26.

'_symmetry_cell_setting' value 'Triclinic' changed to 'triclinic'
according to
/home/andrius/struct/COD-crude-data/automatic-downloads/current/J-STAGE/lib/dictionaries/cif_core.dic
dictionary named 'cif_core.dic' version 2.4.2 from 2011-04-26.

Automatic conversion script
Id: cif_fix_values 6524 2018-11-02 12:15:13Z antanas 

2022-05-15
Z value and formula fixed to values more according to usual
chemical conventions.                 miguel
;
_cod_original_formula_sum 'C28 H38 N4 O9'
_cod_original_formula_weight 574.61
_cod_original_formula_units_Z 2
_cod_original_sg_symbol_H-M 'P-1   '
_cod_database_code 1551671

loop_
_symmetry_equiv_pos_as_xyz
'x, y, z'
'-x, -y, -z'

loop_
_atom_site_label
_atom_site_type_symbol
_atom_site_fract_x
_atom_site_fract_y
_atom_site_fract_z
_atom_site_U_iso_or_equiv
_atom_site_adp_type
_atom_site_occupancy
_atom_site_symmetry_multiplicity
_atom_site_calc_flag
_atom_site_refinement_flags
O8 O 0.41762(16) 0.14115(14) 0.23418(8) 0.0503(4) Uani 1 1 d D
O5 O 0.45872(17) -0.11268(13) 0.20567(8) 0.0542(4) Uani 1 1 d .
N1 N 0.24532(16) 0.14090(16) 0.09550(8) 0.0391(3) Uani 1 1 d .
H1D H 0.3064 0.0757 0.1321 0.047 Uiso 1 1 calc R
O6 O 0.60755(18) -0.22949(14) 0.31307(9) 0.0598(4) Uani 1 1 d .
O2 O 0.48352(18) 0.63557(16) 0.19710(9) 0.0601(4) Uani 1 1 d .
O4 O 0.41856(17) 0.38797(13) 0.22976(7) 0.0516(4) Uani 1 1 d .
N3 N 0.78352(18) 0.76081(19) 0.44331(9) 0.0508(4) Uani 1 1 d .
H3A H 0.7229 0.7973 0.4026 0.061 Uiso 1 1 calc R
C25 C 0.5278(2) -0.11756(18) 0.26610(10) 0.0400(4) Uani 1 1 d .
C7 C 0.08697(19) 0.16286(18) 0.11057(10) 0.0377(4) Uani 1 1 d .
O7 O 0.5828(2) 0.03368(16) 0.33602(9) 0.0673(5) Uani 1 1 d .
N2 N -0.02952(17) 0.32425(18) -0.01803(9) 0.0492(4) Uani 1 1 d .
H2A H -0.1088 0.3985 -0.0380 0.059 Uiso 1 1 calc R
C6 C -0.03790(19) 0.24949(18) 0.05778(10) 0.0392(4) Uani 1 1 d .
C23 C 0.37729(19) 0.63211(18) 0.15457(9) 0.0383(4) Uani 1 1 d .
C19 C 0.9411(2) 0.7358(2) 0.42535(10) 0.0429(4) Uani 1 1 d .
C26 C 0.5094(2) 0.03209(19) 0.28178(10) 0.0395(4) Uani 1 1 d .
C18 C 1.0629(2) 0.6981(2) 0.47940(10) 0.0428(4) Uani 1 1 d .
C2 C 0.31581(19) 0.19899(19) 0.03802(10) 0.0392(4) Uani 1 1 d .
O1 O 0.2850(2) 0.73624(16) 0.11295(10) 0.0727(5) Uani 1 1 d .
O3 O 0.3361(2) 0.44927(17) 0.10572(10) 0.0761(5) Uani 1 1 d .
C24 C 0.37708(19) 0.47646(19) 0.16177(10) 0.0415(4) Uani 1 1 d .
N4 N 1.05176(19) 0.6815(2) 0.55802(10) 0.0652(5) Uani 1 1 d .
H4D H 1.1354 0.6321 0.5855 0.078 Uiso 1 1 calc R
C8 C 0.0600(2) 0.0909(2) 0.18613(11) 0.0498(5) Uani 1 1 d .
H8A H 0.1435 0.0303 0.2196 0.060 Uiso 1 1 calc R
C15 C 0.9163(2) 0.7369(2) 0.60078(10) 0.0462(4) Uani 1 1 d .
C3 C 0.1008(2) 0.2895(2) -0.06750(10) 0.0472(4) Uani 1 1 d .
C13 C 0.7128(2) 0.7399(2) 0.50823(11) 0.0484(5) Uani 1 1 d .
C20 C 0.9709(2) 0.7509(2) 0.34587(11) 0.0553(5) Uani 1 1 d .
H20 H 0.8892 0.7770 0.3108 0.066 Uiso 1 1 calc R
C22 C 1.2112(2) 0.6731(2) 0.44854(13) 0.0543(5) Uani 1 1 d .
H22 H 1.2947 0.6453 0.4829 0.065 Uiso 1 1 calc R
C1 C 0.4851(2) 0.1558(2) 0.04406(12) 0.0545(5) Uani 1 1 d .
H1A H 0.5222 0.0830 0.0924 0.082 Uiso 1 1 calc R
H1B H 0.5131 0.2402 0.0427 0.082 Uiso 1 1 calc R
H1C H 0.5301 0.1161 0.0010 0.082 Uiso 1 1 calc R
C29 C 0.2367(2) 0.3102(3) -0.03229(13) 0.0604(6) Uani 1 1 d .
H29A H 0.3123 0.3152 -0.0725 0.072 Uiso 1 1 calc R
H29B H 0.1999 0.4045 -0.0199 0.072 Uiso 1 1 calc R
C11 C -0.1861(2) 0.2654(2) 0.08760(12) 0.0514(5) Uani 1 1 d .
H11 H -0.2712 0.3247 0.0549 0.062 Uiso 1 1 calc R
C10 C -0.2099(2) 0.1976(3) 0.16220(13) 0.0583(5) Uani 1 1 d .
H10 H -0.3097 0.2122 0.1796 0.070 Uiso 1 1 calc R
C14 C 0.7917(3) 0.6789(3) 0.58502(12) 0.0586(5) Uani 1 1 d .
H14A H 0.8378 0.5737 0.5927 0.070 Uiso 1 1 calc R
H14B H 0.7145 0.6952 0.6244 0.070 Uiso 1 1 calc R
C16 C 0.9635(3) 0.6716(3) 0.68742(12) 0.0705(6) Uani 1 1 d .
H16A H 0.9986 0.5665 0.6988 0.106 Uiso 1 1 calc R
H16B H 0.8766 0.7043 0.7187 0.106 Uiso 1 1 calc R
H16C H 1.0448 0.7030 0.6992 0.106 Uiso 1 1 calc R
C5 C 0.0568(3) 0.4038(3) -0.14617(13) 0.0747(7) Uani 1 1 d .
H5A H -0.0288 0.3944 -0.1698 0.112 Uiso 1 1 calc R
H5B H 0.1428 0.3885 -0.1800 0.112 Uiso 1 1 calc R
H5C H 0.0287 0.5003 -0.1381 0.112 Uiso 1 1 calc R
C36 C 1.2381(3) 0.6879(3) 0.37066(14) 0.0612(5) Uani 1 1 d .
H36 H 1.3379 0.6707 0.3529 0.073 Uiso 1 1 calc R
C21 C 1.1156(3) 0.7288(3) 0.31796(13) 0.0644(6) Uani 1 1 d .
H21 H 1.1322 0.7408 0.2646 0.077 Uiso 1 1 calc R
C9 C -0.0860(3) 0.1069(3) 0.21238(13) 0.0591(5) Uani 1 1 d .
H9 H -0.1018 0.0579 0.2629 0.071 Uiso 1 1 calc R
C4 C 0.1387(3) 0.1360(3) -0.07829(15) 0.0731(7) Uani 1 1 d .
H4A H 0.1640 0.0656 -0.0283 0.110 Uiso 1 1 calc R
H4B H 0.2248 0.1162 -0.1118 0.110 Uiso 1 1 calc R
H4C H 0.0513 0.1291 -0.1016 0.110 Uiso 1 1 calc R
C12 C 0.5435(3) 0.7767(3) 0.50605(15) 0.0784(8) Uani 1 1 d .
H12A H 0.5074 0.8018 0.4528 0.118 Uiso 1 1 calc R
H12B H 0.4962 0.8584 0.5282 0.118 Uiso 1 1 calc R
H12C H 0.5172 0.6936 0.5358 0.118 Uiso 1 1 calc R
C17 C 0.8587(3) 0.9029(3) 0.58051(17) 0.0791(7) Uani 1 1 d .
H17A H 0.9372 0.9364 0.5938 0.119 Uiso 1 1 calc R
H17B H 0.7683 0.9366 0.6095 0.119 Uiso 1 1 calc R
H17C H 0.8340 0.9411 0.5255 0.119 Uiso 1 1 calc R
O1W O 0.6371(2) 0.4572(2) 0.35299(11) 0.0913(6) Uani 1 1 d .
H3 H 0.472(3) 0.725(4) 0.1946(17) 0.092(9) Uiso 1 1 d .
H8 H 0.408(7) 0.229(3) 0.236(4) 0.23(3) Uiso 1 1 d D

loop_
_atom_site_aniso_label
_atom_site_aniso_U_11
_atom_site_aniso_U_22
_atom_site_aniso_U_33
_atom_site_aniso_U_23
_atom_site_aniso_U_13
_atom_site_aniso_U_12
O8 0.0595(8) 0.0340(7) 0.0560(8) -0.0054(6) -0.0179(6) -0.0152(6)
O5 0.0723(9) 0.0361(7) 0.0542(8) -0.0041(6) -0.0303(7) -0.0182(6)
N1 0.0350(7) 0.0434(8) 0.0347(7) -0.0053(6) -0.0102(6) -0.0097(6)
O6 0.0730(9) 0.0373(7) 0.0618(9) -0.0013(6) -0.0342(7) -0.0116(6)
O2 0.0703(10) 0.0370(7) 0.0740(10) -0.0110(7) -0.0331(8) -0.0157(6)
O4 0.0730(9) 0.0383(7) 0.0462(7) -0.0091(6) -0.0069(6) -0.0219(6)
N3 0.0403(8) 0.0697(11) 0.0357(8) -0.0010(7) -0.0099(6) -0.0174(7)
C25 0.0426(9) 0.0368(9) 0.0405(9) -0.0028(7) -0.0107(7) -0.0164(7)
C7 0.0369(9) 0.0407(9) 0.0375(8) -0.0099(7) -0.0040(7) -0.0148(7)
O7 0.0923(11) 0.0534(8) 0.0597(9) -0.0147(7) -0.0325(8) -0.0230(8)
N2 0.0389(8) 0.0532(9) 0.0415(8) -0.0023(7) -0.0111(6) -0.0032(7)
C6 0.0382(9) 0.0395(9) 0.0415(9) -0.0114(7) -0.0061(7) -0.0131(7)
C23 0.0423(9) 0.0370(9) 0.0340(8) -0.0075(7) -0.0037(7) -0.0114(7)
C19 0.0406(9) 0.0469(10) 0.0377(9) -0.0043(7) -0.0019(7) -0.0148(8)
C26 0.0437(9) 0.0397(9) 0.0374(9) -0.0066(7) -0.0047(7) -0.0181(7)
C18 0.0408(9) 0.0462(10) 0.0406(9) -0.0085(7) -0.0044(7) -0.0146(8)
C2 0.0366(9) 0.0449(9) 0.0407(9) -0.0140(7) -0.0041(7) -0.0164(7)
O1 0.0829(11) 0.0441(8) 0.0831(11) 0.0017(7) -0.0416(9) -0.0171(7)
O3 0.1100(13) 0.0515(9) 0.0689(10) -0.0193(7) -0.0399(9) -0.0195(8)
C24 0.0381(9) 0.0399(9) 0.0476(10) -0.0162(8) -0.0071(7) -0.0094(7)
N4 0.0416(9) 0.1001(15) 0.0414(9) -0.0156(9) -0.0107(7) -0.0080(9)
C8 0.0516(11) 0.0559(11) 0.0402(10) -0.0035(8) -0.0055(8) -0.0216(9)
C15 0.0484(10) 0.0512(10) 0.0382(9) -0.0090(8) -0.0049(8) -0.0163(8)
C3 0.0434(10) 0.0583(11) 0.0344(9) -0.0056(8) -0.0078(7) -0.0133(8)
C13 0.0427(10) 0.0564(11) 0.0460(10) -0.0056(8) -0.0027(8) -0.0213(8)
C20 0.0564(12) 0.0671(13) 0.0366(9) -0.0051(9) -0.0049(8) -0.0186(10)
C22 0.0403(10) 0.0630(12) 0.0618(12) -0.0171(10) -0.0020(9) -0.0186(9)
C1 0.0386(10) 0.0701(13) 0.0554(11) -0.0186(10) -0.0002(8) -0.0169(9)
C29 0.0541(12) 0.0691(13) 0.0527(11) 0.0093(10) -0.0106(9) -0.0308(10)
C11 0.0364(9) 0.0556(11) 0.0627(12) -0.0156(9) -0.0043(8) -0.0149(8)
C10 0.0441(11) 0.0694(13) 0.0687(13) -0.0224(11) 0.0115(9) -0.0264(10)
C14 0.0670(13) 0.0718(14) 0.0406(10) -0.0004(9) -0.0038(9) -0.0375(11)
C16 0.0763(15) 0.0956(18) 0.0384(11) -0.0141(11) -0.0091(10) -0.0278(13)
C5 0.0654(14) 0.0975(19) 0.0423(11) 0.0071(11) -0.0125(10) -0.0200(13)
C36 0.0500(11) 0.0677(13) 0.0665(13) -0.0172(11) 0.0166(10) -0.0232(10)
C21 0.0666(14) 0.0757(15) 0.0456(11) -0.0104(10) 0.0122(10) -0.0228(11)
C9 0.0624(13) 0.0710(14) 0.0492(11) -0.0105(10) 0.0101(9) -0.0344(11)
C4 0.0735(15) 0.0755(15) 0.0663(14) -0.0353(12) -0.0189(11) -0.0036(12)
C12 0.0461(12) 0.112(2) 0.0667(15) -0.0029(14) -0.0013(10) -0.0286(13)
C17 0.0939(19) 0.0564(14) 0.0886(18) -0.0210(13) -0.0123(15) -0.0229(13)
O1W 0.0779(12) 0.0938(14) 0.0780(12) 0.0064(10) -0.0226(9) -0.0155(10)

loop_
_atom_type_symbol
_atom_type_description
_atom_type_scat_dispersion_real
_atom_type_scat_dispersion_imag
_atom_type_scat_source
C C 0.0033 0.0016 'International Tables Vol C Tables 4.2.6.8 and 6.1.1.4'
H H 0.0000 0.0000 'International Tables Vol C Tables 4.2.6.8 and 6.1.1.4'
N N 0.0061 0.0033 'International Tables Vol C Tables 4.2.6.8 and 6.1.1.4'
O O 0.0106 0.0060 'International Tables Vol C Tables 4.2.6.8 and 6.1.1.4'

loop_
_geom_angle_atom_site_label_1
_geom_angle_atom_site_label_2
_geom_angle_atom_site_label_3
_geom_angle
C26 O8 H8 119(4)
C2 N1 C7 133.01(14)
C2 N1 H1D 113.5
C7 N1 H1D 113.5
C23 O2 H3 109(2)
C13 N3 C19 133.12(15)
C13 N3 H3A 113.4
C19 N3 H3A 113.4
O6 C25 O5 126.08(16)
O6 C25 C26 117.77(15)
O5 C25 C26 116.15(14)
C8 C7 C6 119.90(16)
C8 C7 N1 113.88(15)
C6 C7 N1 126.21(15)
C6 N2 C3 125.71(15)
C6 N2 H2A 117.1
C3 N2 H2A 117.1
N2 C6 C11 117.04(16)
N2 C6 C7 126.56(16)
C11 C6 C7 116.34(16)
O1 C23 O2 125.86(17)
O1 C23 C24 120.89(16)
O2 C23 C24 113.25(14)
C20 C19 C18 119.80(17)
C20 C19 N3 114.08(16)
C18 C19 N3 126.11(16)
O7 C26 O8 127.36(17)
O7 C26 C25 118.58(16)
O8 C26 C25 114.06(14)
N4 C18 C19 126.57(17)
N4 C18 C22 117.20(17)
C19 C18 C22 116.23(17)
N1 C2 C29 123.66(16)
N1 C2 C1 118.49(16)
C29 C2 C1 117.81(16)
O3 C24 O4 126.65(17)
O3 C24 C23 118.89(16)
O4 C24 C23 114.44(14)
C18 N4 C15 127.72(16)
C18 N4 H4D 116.1
C15 N4 H4D 116.1
C9 C8 C7 121.83(18)
C9 C8 H8A 119.1
C7 C8 H8A 119.1
N4 C15 C17 111.31(19)
N4 C15 C14 109.90(17)
C17 C15 C14 111.15(18)
N4 C15 C16 106.04(17)
C17 C15 C16 111.15(19)
C14 C15 C16 107.07(17)
N2 C3 C4 111.24(18)
N2 C3 C5 106.59(16)
C4 C3 C5 110.46(19)
N2 C3 C29 108.52(16)
C4 C3 C29 112.55(18)
C5 C3 C29 107.24(17)
N3 C13 C14 123.30(17)
N3 C13 C12 119.24(18)
C14 C13 C12 117.45(18)
C21 C20 C19 122.29(19)
C21 C20 H20 118.9
C19 C20 H20 118.9
C36 C22 C18 123.06(19)
C36 C22 H22 118.5
C18 C22 H22 118.5
C2 C1 H1A 109.5
C2 C1 H1B 109.5
H1A C1 H1B 109.5
C2 C1 H1C 109.5
H1A C1 H1C 109.5
H1B C1 H1C 109.5
C2 C29 C3 117.78(16)
C2 C29 H29A 107.9
C3 C29 H29A 107.9
C2 C29 H29B 107.9
C3 C29 H29B 107.9
H29A C29 H29B 107.2
C10 C11 C6 122.71(18)
C10 C11 H11 118.6
C6 C11 H11 118.6
C11 C10 C9 120.35(18)
C11 C10 H10 119.8
C9 C10 H10 119.8
C13 C14 C15 117.87(17)
C13 C14 H14A 107.8
C15 C14 H14A 107.8
C13 C14 H14B 107.8
C15 C14 H14B 107.8
H14A C14 H14B 107.2
C15 C16 H16A 109.5
C15 C16 H16B 109.5
H16A C16 H16B 109.5
C15 C16 H16C 109.5
H16A C16 H16C 109.5
H16B C16 H16C 109.5
C3 C5 H5A 109.5
C3 C5 H5B 109.5
H5A C5 H5B 109.5
C3 C5 H5C 109.5
H5A C5 H5C 109.5
H5B C5 H5C 109.5
C22 C36 C21 119.80(19)
C22 C36 H36 120.1
C21 C36 H36 120.1
C20 C21 C36 118.78(19)
C20 C21 H21 120.6
C36 C21 H21 120.6
C8 C9 C10 118.74(19)
C8 C9 H9 120.6
C10 C9 H9 120.6
C3 C4 H4A 109.5
C3 C4 H4B 109.5
H4A C4 H4B 109.5
C3 C4 H4C 109.5
H4A C4 H4C 109.5
H4B C4 H4C 109.5
C13 C12 H12A 109.5
C13 C12 H12B 109.5
H12A C12 H12B 109.5
C13 C12 H12C 109.5
H12A C12 H12C 109.5
H12B C12 H12C 109.5
C15 C17 H17A 109.5
C15 C17 H17B 109.5
H17A C17 H17B 109.5
C15 C17 H17C 109.5
H17A C17 H17C 109.5
H17B C17 H17C 109.5

loop_
_geom_bond_atom_site_label_1
_geom_bond_atom_site_label_2
_geom_bond_distance
O8 C26 1.265(2)
O8 H8 0.87(2)
O5 C25 1.262(2)
N1 C2 1.290(2)
N1 C7 1.423(2)
N1 H1D 0.8600
O6 C25 1.232(2)
O2 C23 1.289(2)
O2 H3 0.85(3)
O4 C24 1.285(2)
N3 C13 1.291(2)
N3 C19 1.422(2)
N3 H3A 0.8600
C25 C26 1.549(2)
C7 C8 1.396(2)
C7 C6 1.410(2)
O7 C26 1.216(2)
N2 C6 1.367(2)
N2 C3 1.444(2)
N2 H2A 0.8600
C6 C11 1.410(3)
C23 O1 1.196(2)
C23 C24 1.533(2)
C19 C20 1.396(3)
C19 C18 1.407(2)
C18 N4 1.360(2)
C18 C22 1.409(3)
C2 C29 1.469(3)
C2 C1 1.478(2)
O3 C24 1.209(2)
N4 C15 1.443(3)
N4 H4D 0.8600
C8 C9 1.370(3)
C8 H8A 0.9300
C15 C17 1.515(3)
C15 C14 1.523(3)
C15 C16 1.528(3)
C3 C4 1.520(3)
C3 C5 1.528(3)
C3 C29 1.533(3)
C13 C14 1.463(3)
C13 C12 1.481(3)
C20 C21 1.362(3)
C20 H20 0.9300
C22 C36 1.364(3)
C22 H22 0.9300
C1 H1A 0.9600
C1 H1B 0.9600
C1 H1C 0.9600
C29 H29A 0.9700
C29 H29B 0.9700
C11 C10 1.360(3)
C11 H11 0.9300
C10 C9 1.386(3)
C10 H10 0.9300
C14 H14A 0.9700
C14 H14B 0.9700
C16 H16A 0.9600
C16 H16B 0.9600
C16 H16C 0.9600
C5 H5A 0.9600
C5 H5B 0.9600
C5 H5C 0.9600
C36 C21 1.391(3)
C36 H36 0.9300
C21 H21 0.9300
C9 H9 0.9300
C4 H4A 0.9600
C4 H4B 0.9600
C4 H4C 0.9600
C12 H12A 0.9600
C12 H12B 0.9600
C12 H12C 0.9600
C17 H17A 0.9600
C17 H17B 0.9600
C17 H17C 0.9600

loop_
_geom_torsion_atom_site_label_1
_geom_torsion_atom_site_label_2
_geom_torsion_atom_site_label_3
_geom_torsion_atom_site_label_4
_geom_torsion
C2 N1 C7 C8 -171.21(18)
C2 N1 C7 C6 7.7(3)
C3 N2 C6 C11 -158.77(18)
C3 N2 C6 C7 24.3(3)
C8 C7 C6 N2 -178.92(17)
N1 C7 C6 N2 2.2(3)
C8 C7 C6 C11 4.1(2)
N1 C7 C6 C11 -174.79(16)
C13 N3 C19 C20 169.6(2)
C13 N3 C19 C18 -10.0(3)
O6 C25 C26 O7 5.4(3)
O5 C25 C26 O7 -174.66(18)
O6 C25 C26 O8 -175.38(17)
O5 C25 C26 O8 4.6(2)
C20 C19 C18 N4 179.0(2)
N3 C19 C18 N4 -1.4(3)
C20 C19 C18 C22 -1.9(3)
N3 C19 C18 C22 177.64(18)
C7 N1 C2 C29 -1.6(3)
C7 N1 C2 C1 176.09(17)
O1 C23 C24 O3 31.8(3)
O2 C23 C24 O3 -148.4(2)
O1 C23 C24 O4 -146.57(19)
O2 C23 C24 O4 33.2(2)
C19 C18 N4 C15 -19.2(4)
C22 C18 N4 C15 161.8(2)
C6 C7 C8 C9 -3.0(3)
N1 C7 C8 C9 175.97(18)
C18 N4 C15 C17 -65.6(3)
C18 N4 C15 C14 58.0(3)
C18 N4 C15 C16 173.4(2)
C6 N2 C3 C4 60.0(2)
C6 N2 C3 C5 -179.50(19)
C6 N2 C3 C29 -64.3(2)
C19 N3 C13 C14 0.0(4)
C19 N3 C13 C12 -179.0(2)
C18 C19 C20 C21 0.7(3)
N3 C19 C20 C21 -178.9(2)
N4 C18 C22 C36 -179.1(2)
C19 C18 C22 C36 1.8(3)
N1 C2 C29 C3 -41.3(3)
C1 C2 C29 C3 141.03(19)
N2 C3 C29 C2 74.3(2)
C4 C3 C29 C2 -49.3(3)
C5 C3 C29 C2 -171.0(2)
N2 C6 C11 C10 -179.55(19)
C7 C6 C11 C10 -2.3(3)
C6 C11 C10 C9 -0.8(3)
N3 C13 C14 C15 44.4(3)
C12 C13 C14 C15 -136.5(2)
N4 C15 C14 C13 -72.9(2)
C17 C15 C14 C13 50.8(3)
C16 C15 C14 C13 172.4(2)
C18 C22 C36 C21 -0.3(3)
C19 C20 C21 C36 0.8(4)
C22 C36 C21 C20 -1.0(4)
C7 C8 C9 C10 -0.1(3)
C11 C10 C9 C8 2.0(3)
